data_2007494
loop_
_publ_author_name
'Ilyin, Sergey G.'
'Antonov, Alexander S.'
'Stonik, Valentine A.'
'Antipin, Michael Yu.'
'Elyakov, Georgy B.'

_publ_section_title
;
 (20<i>S</i>)-3\b-Hydroxyholosta-7,9-diene
;
_journal_issue 8
_journal_name_full 'Acta Crystallographica Section C'
_journal_page_first 1156
_journal_page_last 1158
_journal_paper_doi 10.1107/S0108270198001966
_journal_volume 54
_journal_year 1998
_chemical_formula_iupac 'C30 H46 O3, 0.33C3 H6 O, 0.33H2 O'
_chemical_formula_moiety '(C30 H46 O3)3, C3 H6 O, H2 O'
_chemical_formula_sum 'C31 H48.67 O3.67'
_chemical_formula_weight 480.113
_chemical_melting_point .498E-305
_chemical_name_common Seychellogenin
_chemical_name_systematic
;
3\b-Hydroxy-20(S)-Holost-7,9-dien
;
_space_group_IT_number 1
_symmetry_cell_setting triclinic
_symmetry_space_group_name_Hall 'P 1'
_symmetry_space_group_name_H-M 'P 1'
_audit_creation_method SHELXL
_cell_angle_alpha 88.05(9)
_cell_angle_beta 86.38(10)
_cell_angle_gamma 84.50(9)
_cell_formula_units_Z 3
_cell_length_a 6.235(9)
_cell_length_b 13.137(10)
_cell_length_c 25.73(3)
_cell_measurement_reflns_used 24
_cell_measurement_temperature 293(2)
_cell_measurement_theta_max 9
_cell_measurement_theta_min 8
_cell_volume 2093(4)
_computing_cell_refinement 'P21 Diffractometer Program (Syntex, 1975)'
_computing_data_collection 'P21 Diffractometer Program (Syntex, 1975)'
_computing_data_reduction 'XDISK in SHELXTL/PC (Sheldrick, 1991)'
_computing_molecular_graphics 'XP in SHELXTL/PC (Sheldrick, 1991)'
_computing_publication_material 'SHELXL93 (Sheldrick, 1993)'
_computing_structure_refinement SHELXL93
_computing_structure_solution 'SHELXS-86 (Sheldrick, 1990)'
_diffrn_ambient_temperature 293(2)
_diffrn_measurement_device 'Syntex P21 diffractometer'
_diffrn_measurement_method \q/2\q
_diffrn_radiation_monochromator graphite
_diffrn_radiation_source 'fine-focus sealed tube'
_diffrn_radiation_type MoK\a
_diffrn_radiation_wavelength 0.71069
_diffrn_reflns_av_R_equivalents 0.0000
_diffrn_reflns_av_sigmaI/netI 0.1736
_diffrn_reflns_limit_h_max 6
_diffrn_reflns_limit_h_min 0
_diffrn_reflns_limit_k_max 15
_diffrn_reflns_limit_k_min -15
_diffrn_reflns_limit_l_max 30
_diffrn_reflns_limit_l_min -30
_diffrn_reflns_number 4501
_diffrn_reflns_theta_max 25.04
_diffrn_reflns_theta_min 2.19
_diffrn_standards_decay_% 5.0
_diffrn_standards_interval_count 100
_diffrn_standards_number 2
_exptl_absorpt_coefficient_mu 0.073
_exptl_absorpt_correction_type none
_exptl_crystal_colour colourless
_exptl_crystal_density_diffrn 1.1427
_exptl_crystal_density_method none
_exptl_crystal_description prism
_exptl_crystal_F_000 792
_exptl_crystal_size_max 0.50
_exptl_crystal_size_mid 0.16
_exptl_crystal_size_min 0.08
_refine_diff_density_max 0.297
_refine_diff_density_min -0.375
_refine_ls_abs_structure_details
;
The absolute configuration was assigned to agree with
the known chirality at C10 and C13 arising from its
precursor lanosterine
;
_refine_ls_extinction_method none
_refine_ls_goodness_of_fit_all 1.829
_refine_ls_goodness_of_fit_obs 2.484
_refine_ls_hydrogen_treatment noref
_refine_ls_matrix_type full
_refine_ls_number_parameters 414
_refine_ls_number_reflns 4501
_refine_ls_number_restraints 0
_refine_ls_restrained_S_all 1.829
_refine_ls_restrained_S_obs 2.484
_refine_ls_R_factor_all 0.1888
_refine_ls_R_factor_obs .0843
_refine_ls_shift/esd_max -0.019
_refine_ls_shift/esd_mean 0.005
_refine_ls_structure_factor_coef Fsqd
_refine_ls_weighting_details 'w = 1/[\s^2^(Fo^2^)+(0.0010P)^2^+0.0010P] where P=(Fo^2^+2Fc^2^)/3'
_refine_ls_weighting_scheme calc
_refine_ls_wR_factor_all 0.1256
_refine_ls_wR_factor_obs .1208
_reflns_number_observed 2457
_reflns_number_total 4501
_reflns_observed_criterion >2sigma(I)
_cod_data_source_file av1012.cif
_cod_data_source_block av1012
_cod_depositor_comments
;
The following automatic conversions were performed:

'_refine_ls_weighting_scheme' value 'calc w =
1/[\s^2^(Fo^2^)+(0.0010P)^2^+0.0010P] where P=(Fo^2^+2Fc^2^)/3' was
changed to 'calc'. New tag '_refine_ls_weighting_details' was
created. The value of the new tag was set to 'w =
1/[\s^2^(Fo^2^)+(0.0010P)^2^+0.0010P] where P=(Fo^2^+2Fc^2^)/3'.

Automatic conversion script
Id: cif_fix_values 3143 2015-03-26 13:38:13Z robertas 
;
_cod_original_cell_volume 2093.05(4.41)
_cod_database_code 2007494

loop_
_symmetry_equiv_pos_as_xyz
'x, y, z'

loop_
_atom_site_label
_atom_site_fract_x
_atom_site_fract_y
_atom_site_fract_z
_atom_site_U_iso_or_equiv
_atom_site_thermal_displace_type
_atom_site_calc_flag
_atom_site_refinement_flags
_atom_site_occupancy
_atom_site_disorder_group
_atom_site_type_symbol
C1A -1.1377 -.7443 -.6869 .0272(11) Uiso d . 1 . C
H1AA -1.1480 -.6910 -.6619 .033 Uiso d R 1 . H
H1AB -1.2806 -.7509 -.6974 .033 Uiso d R 1 . H
C2A -1.0597(6) -.8446(3) -.66085(15) .0277(11) Uiso d . 1 . C
H2AA -1.1582(6) -.8618(3) -.63244(15) .033 Uiso d R 1 . H
H2AB -.9227(6) -.8370(3) -.64710(15) .033 Uiso d R 1 . H
C3A -1.0274(6) -.9282(3) -.69994(14) .0224(11) Uiso d . 1 . C
H3AA -1.1660(6) -.9316(3) -.71374(14) .027 Uiso d R 1 . H
O3A -.9679(4) -1.0246(2) -.67510(9) .0261(7) Uiso d . 1 . O
H3AB -1.0797(4) -1.0569(2) -.67032(9) .039 Uiso d R 1 . H
C4A -.8760(6) -.9077(3) -.74611(14) .0182(10) Uiso d . 1 . C
C5A -.9472(6) -.8010(3) -.77139(14) .0193(10) Uiso d . 1 . C
H5AA -1.0841(6) -.8103(3) -.78472(14) .023 Uiso d R 1 . H
C6A -.8089(6) -.7724(3) -.81914(14) .0197(10) Uiso d . 1 . C
H6AA -.7944(6) -.8265(3) -.84364(14) .024 Uiso d R 1 . H
H6AB -.6676(6) -.7598(3) -.80961(14) .024 Uiso d R 1 . H
C7A -.9142(5) -.6753(3) -.84482(14) .0165(10) Uiso d . 1 . C
H7AA -.8867(5) -.6626(3) -.88148(14) .020 Uiso d R 1 . H
C8A -1.0483(6) -.6109(3) -.81935(14) .0206(10) Uiso d . 1 . C
C9A -1.1073(6) -.6176(3) -.76345(14) .0151(10) Uiso d . 1 . C
C10A -.9953(6) -.7114(3) -.73436(15) .0227(11) Uiso d . 1 . C
C11A -1.2282(5) -.5467(3) -.73936(14) .0149(10) Uiso d . 1 . C
H11A -1.2629(5) -.5591(3) -.70296(14) .018 Uiso d R 1 . H
C12A -1.3225(6) -.4468(3) -.76241(14) .0215(11) Uiso d . 1 . C
H12A -1.3032(6) -.3923(3) -.73976(14) .026 Uiso d R 1 . H
H12B -1.4744(6) -.4479(3) -.76629(14) .026 Uiso d R 1 . H
C13A -1.2137(6) -.4238(3) -.81531(14) .0198(11) Uiso d . 1 . C
C14A -1.1795(6) -.5223(3) -.84812(14) .0194(11) Uiso d . 1 . C
C15A -1.0973(6) -.4832(3) -.90015(14) .0233(11) Uiso d . 1 . C
H15A -1.1144(6) -.5314(3) -.92643(14) .028 Uiso d R 1 . H
H15B -.9475(6) -.4722(3) -.89942(14) .028 Uiso d R 1 . H
C16A -1.2320(6) -.3807(3) -.90827(15) .0291(11) Uiso d . 1 . C
H16A -1.3589(6) -.3930(3) -.92545(15) .035 Uiso d R 1 . H
H16B -1.1531(6) -.3339(3) -.92959(15) .035 Uiso d R 1 . H
C17A -1.3025(6) -.3388(3) -.85311(13) .0180(10) Uiso d . 1 . C
H17A -1.4568(6) -.3283(3) -.84800(13) .022 Uiso d R 1 . H
C18A -.9896(6) -.3826(3) -.80617(15) .0255(11) Uiso d . 1 . C
O18A -.8363(4) -.4347(2) -.78705(10) .0320(8) Uiso d . 1 . O
C19A -.7862(6) -.6725(3) -.7129(2) .0339(12) Uiso d . 1 . C
H19A -.6927(6) -.6516(3) -.7415(2) .051 Uiso d R 1 . H
H19B -.8271(6) -.6155(3) -.6908(2) .051 Uiso d R 1 . H
H19C -.7121(6) -.7268(3) -.6932(2) .051 Uiso d R 1 . H
C20A -1.2029(6) -.2383(3) -.83716(15) .0253(11) Uiso d . 1 . C
O20A -.9912(4) -.2854(2) -.81712(10) .0262(7) Uiso d . 1 . O
C21A -1.3280(6) -.1873(3) -.79241(15) .0332(12) Uiso d . 1 . C
H21A -1.2602(6) -.1283(3) -.78322(15) .050 Uiso d R 1 . H
H21B -1.4710(6) -.1663(3) -.80288(15) .050 Uiso d R 1 . H
H21C -1.3359(6) -.2337(3) -.76287(15) .050 Uiso d R 1 . H
C22A -1.1320(6) -.1674(3) -.88017(15) .0277(11) Uiso d . 1 . C
H22A -1.0413(6) -.2070(3) -.90510(15) .033 Uiso d R 1 . H
H22B -1.0481(6) -.1174(3) -.86714(15) .033 Uiso d R 1 . H
C23A -1.3172(6) -.1095(3) -.9087(2) .0342(12) Uiso d . 1 . C
H23A -1.4145(6) -.0739(3) -.8836(2) .041 Uiso d R 1 . H
H23B -1.3944(6) -.1589(3) -.9246(2) .041 Uiso d R 1 . H
C24A -1.2429(7) -.0345(3) -.9490(2) .0386(13) Uiso d . 1 . C
H24A -1.3626(7) -.0066(3) -.9684(2) .046 Uiso d R 1 . H
H24B -1.1380(7) -.0692(3) -.9728(2) .046 Uiso d R 1 . H
C25A -1.1446(7) .0553(3) -.9267(2) .0378(13) Uiso d . 1 . C
H25A -1.0373(7) .0263(3) -.9039(2) .045 Uiso d R 1 . H
C26A -1.3024(7) .1278(3) -.8957(2) .0522(14) Uiso d . 1 . C
H26A -1.3729(7) .0907(3) -.8678(2) .078 Uiso d R 1 . H
H26B -1.2284(7) .1803(3) -.8815(2) .078 Uiso d R 1 . H
H26C -1.4081(7) .1584(3) -.9185(2) .078 Uiso d R 1 . H
C27A -1.0299(8) .1164(4) -.9718(2) .061(2) Uiso d . 1 . C
H27A -.9649(8) .1716(4) -.9574(2) .091 Uiso d R 1 . H
H27B -.9207(8) .0726(4) -.9902(2) .091 Uiso d R 1 . H
H27C -1.1357(8) .1435(4) -.9954(2) .091 Uiso d R 1 . H
C28A -1.4102(6) -.5608(3) -.85404(15) .0251(11) Uiso d . 1 . C
H28A -1.5056(6) -.5120(3) -.87204(15) .038 Uiso d R 1 . H
H28B -1.3853(6) -.6223(3) -.87348(15) .038 Uiso d R 1 . H
H28C -1.4743(6) -.5761(3) -.82013(15) .038 Uiso d R 1 . H
C29A -.6361(6) -.9206(3) -.72969(15) .0309(12) Uiso d . 1 . C
H29A -.6137(6) -.8719(3) -.70405(15) .046 Uiso d R 1 . H
H29B -.5997(6) -.9886(3) -.71611(15) .046 Uiso d R 1 . H
H29C -.5462(6) -.9088(3) -.76056(15) .046 Uiso d R 1 . H
C30A -.8873(6) -.9902(3) -.78747(15) .0327(12) Uiso d . 1 . C
H30A -1.0320(6) -.9887(3) -.79843(15) .049 Uiso d R 1 . H
H30B -.7912(6) -.9765(3) -.81697(15) .049 Uiso d R 1 . H
H30C -.8447(6) -1.0564(3) -.77252(15) .049 Uiso d R 1 . H
C1B -.1299(6) -.4235(3) -.46407(13) .0189(10) Uiso d . 1 . C
H1BA -.1663(6) -.3576(3) -.44915(13) .023 Uiso d R 1 . H
H1BB .0242(6) -.4376(3) -.46494(13) .023 Uiso d R 1 . H
C2B -.2046(6) -.4189(3) -.51972(14) .0240(11) Uiso d . 1 . C
H2BA -.1269(6) -.3718(3) -.54112(14) .029 Uiso d R 1 . H
H2BB -.3559(6) -.3970(3) -.51987(14) .029 Uiso d R 1 . H
C3B -.1630(6) -.5252(3) -.54259(14) .0226(11) Uiso d . 1 . C
H3BA -.0104(6) -.5438(3) -.54232(14) .027 Uiso d R 1 . H
O3B -.2205(4) -.5240(2) -.59585(10) .0301(8) Uiso d . 1 . O
H3BB -.1741(4) -.4715(2) -.61130(10) .045 Uiso d R 1 . H
C4B -.2720(6) -.6093(3) -.51331(14) .0176(10) Uiso d . 1 . C
C5B -.2161(6) -.6054(3) -.45393(13) .0176(10) Uiso d . 1 . C
H5BA -.0653(6) -.6286(3) -.45409(13) .021 Uiso d R 1 . H
C6B -.3246(6) -.6835(3) -.41914(13) .0177(10) Uiso d . 1 . C
H6BA -.2979(6) -.7493(3) -.43464(13) .021 Uiso d R 1 . H
H6BB -.4777(6) -.6654(3) -.41682(13) .021 Uiso d R 1 . H
C7B -.2467(6) -.6877(3) -.36487(15) .0223(11) Uiso d . 1 . C
H7BA -.2553(6) -.7497(3) -.34425(15) .027 Uiso d R 1 . H
C8B -.1492(6) -.6106(3) -.34550(14) .0175(10) Uiso d . 1 . C
C9B -.1240(6) -.5158(3) -.37549(14) .0145(10) Uiso d . 1 . C
C10B -.2330(5) -.5012(3) -.42789(13) .0145(10) Uiso d . 1 . C
C11B -.0201(6) -.4386(3) -.35708(14) .0207(11) Uiso d . 1 . C
H11B -.0077(6) -.3767(3) -.37753(14) .025 Uiso d R 1 . H
C12B .0696(6) -.4432(3) -.30367(14) .0271(11) Uiso d . 1 . C
H12C .0508(6) -.3775(3) -.28792(14) .033 Uiso d R 1 . H
H12D .2219(6) -.4623(3) -.30841(14) .033 Uiso d R 1 . H
C13B -.0239(5) -.5264(3) -.26775(14) .0131(10) Uiso d . 1 . C
C14B -.0252(6) -.6265(3) -.29599(14) .0182(10) Uiso d . 1 . C
C15B -.1066(6) -.6986(3) -.25362(13) .0214(11) Uiso d . 1 . C
H15C -.0711(6) -.7684(3) -.26322(13) .026 Uiso d R 1 . H
H15D -.2599(6) -.6861(3) -.24693(13) .026 Uiso d R 1 . H
C16B .0255(6) -.6730(3) -.20642(14) .0237(11) Uiso d . 1 . C
H16C .1550(6) -.7185(3) -.20437(14) .028 Uiso d R 1 . H
H16D -.0624(6) -.6814(3) -.17485(14) .028 Uiso d R 1 . H
C17B .0751(6) -.5601(3) -.21570(14) .0228(11) Uiso d . 1 . C
H17B .2290(6) -.5585(3) -.21823(14) .027 Uiso d R 1 . H
C18B -.2424(6) -.4839(3) -.24436(15) .0255(11) Uiso d . 1 . C
O18B -.4121(4) -.4669(2) -.26938(10) .0274(7) Uiso d . 1 . O
C19B -.4715(6) -.4551(3) -.41370(14) .0241(11) Uiso d . 1 . C
H19D -.5448(6) -.5032(3) -.39192(14) .036 Uiso d R 1 . H
H19E -.4657(6) -.3933(3) -.39517(14) .036 Uiso d R 1 . H
H19F -.5480(6) -.4400(3) -.44468(14) .036 Uiso d R 1 . H
C20B -.0266(6) -.4865(3) -.1748(2) .0265(11) Uiso d . 1 . C
O20B -.2461(4) -.4562(2) -.19593(9) .0242(7) Uiso d . 1 . O
C21B .0828(6) -.3825(3) -.1773(2) .0368(13) Uiso d . 1 . C
H21D .0150(6) -.3351(3) -.1523(2) .055 Uiso d R 1 . H
H21E .2322(6) -.3977(3) -.1703(2) .055 Uiso d R 1 . H
H21F .0720(6) -.3529(3) -.2117(2) .055 Uiso d R 1 . H
C22B -.0626(6) -.5232(3) -.12052(14) .0229(11) Uiso d . 1 . C
H22C -.1640(6) -.5738(3) -.12019(14) .028 Uiso d R 1 . H
H22D -.1245(6) -.4680(3) -.09927(14) .028 Uiso d R 1 . H
C23B .1470(6) -.5711(3) -.09600(14) .0256(11) Uiso d . 1 . C
H23C .2486(6) -.5206(3) -.09602(14) .031 Uiso d R 1 . H
H23D .2093(6) -.6265(3) -.11710(14) .031 Uiso d R 1 . H
C24B .1058(7) -.6103(3) -.0419(2) .0399(13) Uiso d . 1 . C
H24C .0038(7) -.6605(3) -.0428(2) .048 Uiso d R 1 . H
H24D .0383(7) -.5544(3) -.0219(2) .048 Uiso d R 1 . H
C25B .3023(6) -.6612(3) -.0127(2) .0329(12) Uiso d . 1 . C
H25B .2516(6) -.6890(3) .0203(2) .039 Uiso d R 1 . H
C26B .4578(7) -.5829(3) -.0025(2) .0521(15) Uiso d . 1 . C
H26D .3803(7) -.5290(3) .0173(2) .078 Uiso d R 1 . H
H26E .5747(7) -.6141(3) .0168(2) .078 Uiso d R 1 . H
H26F .5143(7) -.5551(3) -.0350(2) .078 Uiso d R 1 . H
C27B .4207(7) -.7487(3) -.0440(2) .0553(15) Uiso d . 1 . C
H27D .3195(7) -.7972(3) -.0498(2) .083 Uiso d R 1 . H
H27E .4767(7) -.7226(3) -.0769(2) .083 Uiso d R 1 . H
H27F .5371(7) -.7816(3) -.0251(2) .083 Uiso d R 1 . H
C28B .2085(6) -.6666(3) -.3157(2) .0315(12) Uiso d . 1 . C
H28D .2040(6) -.7296(3) -.3332(2) .047 Uiso d R 1 . H
H28E .2700(6) -.6175(3) -.3392(2) .047 Uiso d R 1 . H
H28F .2954(6) -.6785(3) -.2861(2) .047 Uiso d R 1 . H
C29B -.5181(6) -.5963(3) -.5205(2) .0246(11) Uiso d . 1 . C
H29D -.5436(6) -.5986(3) -.5568(2) .037 Uiso d R 1 . H
H29E -.5857(6) -.6504(3) -.5018(2) .037 Uiso d R 1 . H
H29F -.5775(6) -.5316(3) -.5072(2) .037 Uiso d R 1 . H
C30B -.1833(6) -.7131(3) -.5339(2) .0277(11) Uiso d . 1 . C
H30D -.2153(6) -.7162(3) -.5698(2) .042 Uiso d R 1 . H
H30E -.0301(6) -.7241(3) -.5310(2) .042 Uiso d R 1 . H
H30F -.2526(6) -.7650(3) -.5139(2) .042 Uiso d R 1 . H
C1C -.5955(6) .0735(3) -.47456(14) .0259(11) Uiso d . 1 . C
H1CA -.6191(6) .1427(3) -.46306(14) .031 Uiso d R 1 . H
H1CB -.4441(6) .0525(3) -.47341(14) .031 Uiso d R 1 . H
C2C -.6527(6) .0721(3) -.5319(2) .0296(12) Uiso d . 1 . C
H2CA -.5661(6) .1154(3) -.5534(2) .035 Uiso d R 1 . H
H2CB -.8011(6) .0985(3) -.5338(2) .035 Uiso d R 1 . H
C3C -.6190(6) -.0338(3) -.55201(14) .0224(11) Uiso d . 1 . C
H3CA -.4717(6) -.0585(3) -.54678(14) .027 Uiso d R 1 . H
O3C -.6525(4) -.0291(2) -.60726(9) .0251(7) Uiso d . 1 . O
H3CB -.5447(4) -.0642(2) -.62166(9) .038 Uiso d R 1 . H
C4C -.7571(6) -.1101(3) -.52217(14) .0180(10) Uiso d . 1 . C
C5C -.7068(6) -.1070(3) -.46345(14) .0186(10) Uiso d . 1 . C
H5CA -.5588(6) -.1347(3) -.46272(14) .022 Uiso d R 1 . H
C6C -.8294(6) -.1793(3) -.42825(14) .0231(11) Uiso d . 1 . C
H6CA -.8217(6) -.2465(3) -.44223(14) .028 Uiso d R 1 . H
H6CB -.9781(6) -.1522(3) -.42599(14) .028 Uiso d R 1 . H
C7C -.7547(5) -.1851(3) -.37352(14) .0167(10) Uiso d . 1 . C
H7CA -.7721(5) -.2453(3) -.35201(14) .020 Uiso d R 1 . H
C8C -.6494(6) -.1097(3) -.35551(14) .0181(10) Uiso d . 1 . C
C9C -.6169(6) -.0157(3) -.38473(14) .0187(10) Uiso d . 1 . C
C10C -.7161(6) .0007(3) -.43817(15) .0201(11) Uiso d . 1 . C
C11C -.5163(6) .0580(3) -.36333(14) .0222(11) Uiso d . 1 . C
H11C -.4992(6) .1174(3) -.38540(14) .027 Uiso d R 1 . H
C12C -.4436(6) .0570(3) -.30992(14) .0245(11) Uiso d . 1 . C
H12E -.4836(6) .1224(3) -.29477(14) .029 Uiso d R 1 . H
H12F -.2891(6) .0444(3) -.31110(14) .029 Uiso d R 1 . H
C13C -.5451(6) -.0261(3) -.27496(15) .0221(11) Uiso d . 1 . C
C14C -.5363(6) -.1279(3) -.30447(14) .0164(10) Uiso d . 1 . C
C15C -.6229(6) -.1989(3) -.26332(14) .0265(11) Uiso d . 1 . C
H15E -.5825(6) -.2689(3) -.27204(14) .032 Uiso d R 1 . H
H15F -.7775(6) -.1883(3) -.25903(14) .032 Uiso d R 1 . H
C16C -.5131(6) -.1723(3) -.21385(14) .0236(11) Uiso d . 1 . C
H16E -.3828(6) -.2160(3) -.20920(14) .028 Uiso d R 1 . H
H16F -.6107(6) -.1806(3) -.18397(14) .028 Uiso d R 1 . H
C17C -.4674(6) -.0590(3) -.22013(14) .0199(11) Uiso d . 1 . C
H17C -.3153(6) -.0536(3) -.21905(14) .024 Uiso d R 1 . H
C18C -.7719(6) .0179(3) -.2589(2) .0243(11) Uiso d . 1 . C
O18C -.9267(4) .0341(2) -.28730(10) .0321(8) Uiso d . 1 . O
C19C -.9526(6) .0512(3) -.4258(2) .0302(12) Uiso d . 1 . C
H19G -.9518(6) .1162(3) -.4099(2) .045 Uiso d R 1 . H
H19H -1.0213(6) .0605(3) -.4582(2) .045 Uiso d R 1 . H
H19I -1.0303(6) .0064(3) -.4030(2) .045 Uiso d R 1 . H
C20C -.5918(6) .0168(3) -.1826(2) .0319(12) Uiso d . 1 . C
O20C -.7945(4) .0507(2) -.21000(10) .0262(7) Uiso d . 1 . O
C21C -.4755(6) .1143(3) -.1773(2) .0395(13) Uiso d . 1 . C
H21G -.4214(6) .1380(3) -.2109(2) .059 Uiso d R 1 . H
H21H -.5773(6) .1661(3) -.1622(2) .059 Uiso d R 1 . H
H21I -.3579(6) .0998(3) -.1550(2) .059 Uiso d R 1 . H
C22C -.6741(6) -.0251(3) -.1307(2) .0336(12) Uiso d . 1 . C
H22E -.7674(6) -.0775(3) -.1357(2) .040 Uiso d R 1 . H
H22F -.7590(6) .0303(3) -.1136(2) .040 Uiso d R 1 . H
C23C -.5018(6) -.0705(3) -.0946(2) .0352(12) Uiso d . 1 . C
H23E -.4340(6) -.0152(3) -.0811(2) .042 Uiso d R 1 . H
H23F -.3939(6) -.1126(3) -.1144(2) .042 Uiso d R 1 . H
C24C -.5974(7) -.1307(3) -.0487(2) .0488(14) Uiso d . 1 . C
H24E -.7237(7) -.0920(3) -.0340(2) .059 Uiso d R 1 . H
H24F -.4947(7) -.1400(3) -.0223(2) .059 Uiso d R 1 . H
C25C -.6600(6) -.2364(3) -.0606(2) .0332(12) Uiso d . 1 . C
H25C -.7445(6) -.2275(3) -.0906(2) .040 Uiso d R 1 . H
C26C -.4694(7) -.3114(3) -.0743(2) .0447(14) Uiso d . 1 . C
H26G -.3864(7) -.2815(3) -.1025(2) .067 Uiso d R 1 . H
H26H -.3831(7) -.3229(3) -.0447(2) .067 Uiso d R 1 . H
H26I -.5131(7) -.3754(3) -.0847(2) .067 Uiso d R 1 . H
C27C -.8013(7) -.2777(4) -.0147(2) .063(2) Uiso d . 1 . C
H27G -.9238(7) -.2292(4) -.0074(2) .094 Uiso d R 1 . H
H27H -.8498(7) -.3412(4) -.0244(2) .094 Uiso d R 1 . H
H27I -.7198(7) -.2888(4) .0157(2) .094 Uiso d R 1 . H
C28C -.2960(5) -.1650(3) -.31942(14) .0211(11) Uiso d . 1 . C
H28G -.2872(5) -.2283(3) -.33740(14) .032 Uiso d R 1 . H
H28H -.2320(5) -.1142(3) -.34141(14) .032 Uiso d R 1 . H
H28I -.2202(5) -.1751(3) -.28805(14) .032 Uiso d R 1 . H
C29C -.9985(6) -.0840(3) -.5335(2) .0272(11) Uiso d . 1 . C
H29G -1.0472(6) -.0169(3) -.5215(2) .041 Uiso d R 1 . H
H29H -1.0169(6) -.0864(3) -.5702(2) .041 Uiso d R 1 . H
H29I -1.0812(6) -.1335(3) -.5153(2) .041 Uiso d R 1 . H
C30C -.6819(6) -.2158(3) -.5422(2) .0321(12) Uiso d . 1 . C
H30G -.7129(6) -.2209(3) -.5781(2) .048 Uiso d R 1 . H
H30H -.5288(6) -.2271(3) -.5390(2) .048 Uiso d R 1 . H
H30I -.7528(6) -.2662(3) -.5215(2) .048 Uiso d R 1 . H
C1 .1353(6) -.3456(3) -.66266(15) .0243(11) Uiso d . 1 . C
O1 -.0662(4) -.3450(2) -.64990(10) .0353(8) Uiso d . 1 . O
C2 .2827(6) -.4299(3) -.6413(2) .0288(11) Uiso d . 1 . C
H2A .1936(6) -.4741(3) -.6211(2) .043 Uiso d R 1 . H
H2B .3649(6) -.4682(3) -.6681(2) .043 Uiso d R 1 . H
H2C .3792(6) -.4020(3) -.6191(2) .043 Uiso d R 1 . H
C3 .2179(6) -.2654(3) -.6955(2) .0316(12) Uiso d . 1 . C
H3A .1004(6) -.2190(3) -.7068(2) .047 Uiso d R 1 . H
H3B .3117(6) -.2288(3) -.6763(2) .047 Uiso d R 1 . H
H3C .2974(6) -.2951(3) -.7253(2) .047 Uiso d R 1 . H
O1W -.3111(4) -.1436(2) -.65376(10) .0268(7) Uiso d . 1 . O
H1W -.2206(4) -.2261(2) -.65988(10) .040 Uiso d R 1 . H
H2W -.3182(4) -.1409(2) -.68911(10) .040 Uiso d R 1 . H

loop_
_atom_type_symbol
_atom_type_description
_atom_type_scat_dispersion_real
_atom_type_scat_dispersion_imag
_atom_type_scat_source
C C 0.0033 0.0016 'International Tables Vol C Tables 4.2.6.8 and 6.1.1.4'
H H 0.0000 0.0000 'International Tables Vol C Tables 4.2.6.8 and 6.1.1.4'
O O 0.0106 0.0060 'International Tables Vol C Tables 4.2.6.8 and 6.1.1.4'

loop_
_geom_angle_atom_site_label_1
_geom_angle_atom_site_label_2
_geom_angle_atom_site_label_3
_geom_angle
C2A C1A C10A 115.0(2)
C3A C2A C1A 110.4(3)
O3A C3A C4A 111.5(3)
O3A C3A C2A 110.8(3)
C4A C3A C2A 115.0(3)
C3A C4A C30A 109.6(3)
C3A C4A C5A 109.3(3)
C30A C4A C5A 108.0(3)
C3A C4A C29A 110.1(3)
C30A C4A C29A 105.1(3)
C5A C4A C29A 114.5(3)
C6A C5A C10A 111.8(3)
C6A C5A C4A 114.4(3)
C10A C5A C4A 116.7(3)
C5A C6A C7A 109.2(3)
C8A C7A C6A 122.3(3)
C7A C8A C9A 125.6(4)
C7A C8A C14A 120.9(3)
C9A C8A C14A 113.3(3)
C11A C9A C8A 122.7(3)
C11A C9A C10A 122.3(3)
C8A C9A C10A 114.7(3)
C5A C10A C1A 109.6(3)
C5A C10A C9A 110.0(3)
C1A C10A C9A 110.9(3)
C5A C10A C19A 113.7(3)
C1A C10A C19A 107.1(3)
C9A C10A C19A 105.4(3)
C9A C11A C12A 126.9(3)
C11A C12A C13A 111.4(3)
C12A C13A C17A 123.4(3)
C12A C13A C14A 110.4(3)
C17A C13A C14A 105.0(3)
C12A C13A C18A 107.9(3)
C17A C13A C18A 99.0(3)
C14A C13A C18A 110.4(3)
C15A C14A C8A 120.2(3)
C15A C14A C13A 103.0(3)
C8A C14A C13A 111.8(3)
C15A C14A C28A 108.4(3)
C8A C14A C28A 105.5(3)
C13A C14A C28A 107.4(3)
C14A C15A C16A 104.3(3)
C15A C16A C17A 107.1(3)
C13A C17A C16A 104.1(3)
C13A C17A C20A 105.3(3)
C16A C17A C20A 117.1(3)
O18A C18A O20A 123.8(4)
O18A C18A C13A 124.2(3)
O20A C18A C13A 111.8(3)
C21A C20A C22A 114.9(3)
C21A C20A O20A 107.0(3)
C22A C20A O20A 103.0(3)
C21A C20A C17A 112.4(3)
C22A C20A C17A 117.4(3)
O20A C20A C17A 99.9(3)
C18A O20A C20A 113.4(3)
C20A C22A C23A 114.4(3)
C24A C23A C22A 113.3(3)
C23A C24A C25A 113.7(4)
C26A C25A C24A 114.9(4)
C26A C25A C27A 109.3(4)
C24A C25A C27A 109.5(4)
C10B C1B C2B 114.7(3)
C3B C2B C1B 109.1(3)
O3B C3B C4B 108.2(3)
O3B C3B C2B 111.3(3)
C4B C3B C2B 116.1(3)
C3B C4B C30B 110.3(3)
C3B C4B C29B 110.4(3)
C30B C4B C29B 107.9(3)
C3B C4B C5B 107.3(3)
C30B C4B C5B 108.3(3)
C29B C4B C5B 112.7(3)
C6B C5B C10B 110.8(3)
C6B C5B C4B 113.0(3)
C10B C5B C4B 118.8(3)
C7B C6B C5B 111.9(3)
C8B C7B C6B 122.5(3)
C7B C8B C9B 121.4(3)
C7B C8B C14B 121.1(3)
C9B C8B C14B 116.6(3)
C11B C9B C8B 122.1(3)
C11B C9B C10B 120.0(3)
C8B C9B C10B 117.8(3)
C1B C10B C5B 109.9(3)
C1B C10B C9B 112.3(3)
C5B C10B C9B 108.1(3)
C1B C10B C19B 106.8(3)
C5B C10B C19B 114.2(3)
C9B C10B C19B 105.5(3)
C9B C11B C12B 122.8(3)
C11B C12B C13B 112.3(3)
C18B C13B C14B 114.7(3)
C18B C13B C12B 108.6(3)
C14B C13B C12B 111.4(3)
C18B C13B C17B 96.5(3)
C14B C13B C17B 103.5(3)
C12B C13B C17B 121.6(3)
C15B C14B C13B 103.0(3)
C15B C14B C8B 118.3(3)
C13B C14B C8B 111.2(3)
C15B C14B C28B 109.4(3)
C13B C14B C28B 110.6(3)
C8B C14B C28B 104.5(3)
C14B C15B C16B 101.8(3)
C17B C16B C15B 105.7(3)
C20B C17B C13B 107.1(3)
C20B C17B C16B 115.1(3)
C13B C17B C16B 105.1(3)
O18B C18B O20B 119.3(3)
O18B C18B C13B 124.8(3)
O20B C18B C13B 115.6(3)
C22B C20B O20B 107.6(3)
C22B C20B C17B 119.8(3)
O20B C20B C17B 101.4(3)
C22B C20B C21B 111.1(3)
O20B C20B C21B 103.3(3)
C17B C20B C21B 111.9(3)
C18B O20B C20B 109.0(3)
C20B C22B C23B 113.4(3)
C24B C23B C22B 112.5(3)
C23B C24B C25B 117.9(3)
C26B C25B C27B 109.8(3)
C26B C25B C24B 110.8(3)
C27B C25B C24B 110.7(4)
C10C C1C C2C 114.2(3)
C3C C2C C1C 111.0(3)
O3C C3C C2C 108.6(3)
O3C C3C C4C 112.2(3)
C2C C3C C4C 113.9(3)
C30C C4C C3C 107.2(3)
C30C C4C C29C 108.9(3)
C3C C4C C29C 109.7(3)
C30C C4C C5C 108.8(3)
C3C C4C C5C 106.9(3)
C29C C4C C5C 115.0(3)
C6C C5C C4C 113.7(3)
C6C C5C C10C 110.2(3)
C4C C5C C10C 117.8(3)
C7C C6C C5C 112.2(3)
C8C C7C C6C 120.7(3)
C7C C8C C9C 123.3(4)
C7C C8C C14C 119.0(3)
C9C C8C C14C 117.3(3)
C11C C9C C8C 119.9(4)
C11C C9C C10C 121.7(3)
C8C C9C C10C 118.2(3)
C1C C10C C9C 112.6(3)
C1C C10C C5C 109.6(3)
C9C C10C C5C 107.3(3)
C1C C10C C19C 108.6(3)
C9C C10C C19C 105.2(3)
C5C C10C C19C 113.7(3)
C9C C11C C12C 126.4(4)
C11C C12C C13C 111.5(3)
C18C C13C C12C 106.2(3)
C18C C13C C14C 113.7(3)
C12C C13C C14C 110.4(3)
C18C C13C C17C 98.7(3)
C12C C13C C17C 123.1(3)
C14C C13C C17C 104.4(3)
C15C C14C C8C 119.7(3)
C15C C14C C13C 102.0(3)
C8C C14C C13C 110.0(3)
C15C C14C C28C 109.1(3)
C8C C14C C28C 106.8(3)
C13C C14C C28C 109.0(3)
C14C C15C C16C 103.7(3)
C17C C16C C15C 106.9(3)
C20C C17C C16C 117.4(3)
C20C C17C C13C 105.3(3)
C16C C17C C13C 104.0(3)
O18C C18C O20C 118.9(3)
O18C C18C C13C 126.9(4)
O20C C18C C13C 113.8(3)
C22C C20C O20C 103.9(3)
C22C C20C C17C 117.4(3)
O20C C20C C17C 103.4(3)
C22C C20C C21C 112.4(4)
O20C C20C C21C 105.9(3)
C17C C20C C21C 112.4(3)
C18C O20C C20C 109.1(3)
C20C C22C C23C 115.9(3)
C24C C23C C22C 112.2(4)
C23C C24C C25C 116.0(4)
C26C C25C C24C 113.2(4)
C26C C25C C27C 111.1(4)
C24C C25C C27C 110.3(4)
O1 C1 C3 121.2(3)
O1 C1 C2 117.9(3)
C3 C1 C2 120.9(3)

loop_
_geom_bond_atom_site_label_1
_geom_bond_atom_site_label_2
_geom_bond_site_symmetry_2
_geom_bond_distance
_geom_bond_publ_flag
C1A C2A . 1.510(4) ?
C1A C10A . 1.540(4) ?
C2A C3A . 1.505(6) ?
C3A O3A . 1.427(5) ?
C3A C4A . 1.504(5) ?
C4A C30A . 1.554(6) ?
C4A C5A . 1.563(5) ?
C4A C29A . 1.572(6) ?
C5A C6A . 1.514(5) ?
C5A C10A . 1.535(5) ?
C6A C7A . 1.527(5) ?
C7A C8A . 1.295(5) ?
C8A C9A . 1.464(5) ?
C8A C14A . 1.553(5) ?
C9A C11A . 1.291(5) ?
C9A C10A . 1.551(5) ?
C10A C19A . 1.583(6) ?
C11A C12A . 1.504(5) ?
C12A C13A . 1.516(5) ?
C13A C17A . 1.541(5) ?
C13A C14A . 1.559(5) ?
C13A C18A . 1.580(6) ?
C14A C15A . 1.495(5) ?
C14A C28A . 1.588(6) ?
C15A C16A . 1.532(5) ?
C16A C17A . 1.562(5) ?
C17A C20A . 1.588(6) ?
C18A O18A . 1.239(5) ?
C18A O20A . 1.297(5) ?
C20A C21A . 1.491(6) ?
C20A C22A . 1.495(6) ?
C20A O20A . 1.516(5) ?
C22A C23A . 1.534(6) ?
C23A C24A . 1.490(6) ?
C24A C25A . 1.526(6) ?
C25A C26A . 1.512(6) ?
C25A C27A . 1.564(6) ?
C1B C10B . 1.519(5) ?
C1B C2B . 1.531(5) ?
C2B C3B . 1.526(5) ?
C3B O3B . 1.438(5) ?
C3B C4B . 1.508(5) ?
C4B C30B . 1.521(5) ?
C4B C29B . 1.550(5) ?
C4B C5B . 1.592(5) ?
C5B C6B . 1.518(5) ?
C5B C10B . 1.536(5) ?
C6B C7B . 1.505(5) ?
C7B C8B . 1.355(6) ?
C8B C9B . 1.458(5) ?
C8B C14B . 1.530(6) ?
C9B C11B . 1.368(5) ?
C9B C10B . 1.546(5) ?
C10B C19B . 1.576(5) ?
C11B C12B . 1.513(6) ?
C12B C13B . 1.541(5) ?
C13B C18B . 1.518(5) ?
C13B C14B . 1.525(5) ?
C13B C17B . 1.544(5) ?
C14B C15B . 1.515(5) ?
C14B C28B . 1.560(5) ?
C15B C16B . 1.573(6) ?
C16B C17B . 1.551(5) ?
C17B C20B . 1.522(6) ?
C18B O18B . 1.271(5) ?
C18B O20B . 1.308(5) ?
C20B C22B . 1.472(6) ?
C20B O20B . 1.518(5) ?
C20B C21B . 1.581(6) ?
C22B C23B . 1.556(5) ?
C23B C24B . 1.483(6) ?
C24B C25B . 1.561(6) ?
C25B C26B . 1.520(6) ?
C25B C27B . 1.529(6) ?
C1C C10C . 1.531(6) ?
C1C C2C . 1.540(6) ?
C2C C3C . 1.493(5) ?
C3C O3C . 1.448(5) ?
C3C C4C . 1.538(5) ?
C4C C30C . 1.519(5) ?
C4C C29C . 1.555(5) ?
C4C C5C . 1.565(6) ?
C5C C6C . 1.517(5) ?
C5C C10C . 1.571(5) ?
C6C C7C . 1.508(5) ?
C7C C8C . 1.350(5) ?
C8C C9C . 1.447(5) ?
C8C C14C . 1.531(5) ?
C9C C11C . 1.353(6) ?
C9C C10C . 1.543(6) ?
C10C C19C . 1.575(5) ?
C11C C12C . 1.474(6) ?
C12C C13C . 1.548(6) ?
C13C C18C . 1.513(5) ?
C13C C14C . 1.555(5) ?
C13C C17C . 1.555(6) ?
C14C C15C . 1.496(5) ?
C14C C28C . 1.559(5) ?
C15C C16C . 1.548(6) ?
C16C C17C . 1.544(5) ?
C17C C20C . 1.534(6) ?
C18C O18C . 1.246(5) ?
C18C O20C . 1.337(5) ?
C20C C22C . 1.504(6) ?
C20C O20C . 1.509(5) ?
C20C C21C . 1.545(6) ?
C22C C23C . 1.528(6) ?
C23C C24C . 1.521(6) ?
C24C C25C . 1.525(6) ?
C25C C26C . 1.501(6) ?
C25C C27C . 1.542(6) ?
C1 O1 . 1.278(5) ?
C1 C3 . 1.442(6) ?
C1 C2 . 1.483(5) ?

loop_
_geom_torsion_atom_site_label_1
_geom_torsion_atom_site_label_2
_geom_torsion_atom_site_label_3
_geom_torsion_atom_site_label_4
_geom_torsion
_geom_torsion_publ_flag
C10A C1A C2A C3A -54.3(4) ?
C1A C2A C3A O3A -176.0(3) ?
C1A C2A C3A C4A 56.4(4) ?
O3A C3A C4A C30A 62.3(4) ?
C2A C3A C4A C30A -170.4(3) ?
O3A C3A C4A C5A -179.4(3) ?
C2A C3A C4A C5A -52.2(4) ?
O3A C3A C4A C29A -52.8(4) ?
C2A C3A C4A C29A 74.4(4) ?
C3A C4A C5A C6A -178.9(3) ?
C30A C4A C5A C6A -59.7(4) ?
C29A C4A C5A C6A 57.1(4) ?
C3A C4A C5A C10A 47.9(4) ?
C30A C4A C5A C10A 167.1(3) ?
C29A C4A C5A C10A -76.1(4) ?
C10A C5A C6A C7A -53.2(4) ?
C4A C5A C6A C7A 171.4(3) ?
C5A C6A C7A C8A 23.1(5) ?
C6A C7A C8A C9A 3.9(6) ?
C6A C7A C8A C14A -170.4(3) ?
C7A C8A C9A C11A 174.1(4) ?
C14A C8A C9A C11A -11.2(5) ?
C7A C8A C9A C10A -0.2(6) ?
C14A C8A C9A C10A 174.5(3) ?
C6A C5A C10A C1A 179.5(3) ?
C4A C5A C10A C1A -46.2(4) ?
C6A C5A C10A C9A 57.3(4) ?
C4A C5A C10A C9A -168.4(3) ?
C6A C5A C10A C19A -60.7(4) ?
C4A C5A C10A C19A 73.7(4) ?
C2A C1A C10A C5A 49.1(3) ?
C2A C1A C10A C9A 170.8(3) ?
C2A C1A C10A C19A -74.7(3) ?
C11A C9A C10A C5A 155.9(4) ?
C8A C9A C10A C5A -29.7(4) ?
C11A C9A C10A C1A 34.5(5) ?
C8A C9A C10A C1A -151.2(3) ?
C11A C9A C10A C19A -81.1(4) ?
C8A C9A C10A C19A 93.3(4) ?
C8A C9A C11A C12A -1.9(6) ?
C10A C9A C11A C12A 172.0(3) ?
C9A C11A C12A C13A -15.0(5) ?
C11A C12A C13A C17A 167.7(3) ?
C11A C12A C13A C14A 42.6(4) ?
C11A C12A C13A C18A -78.2(4) ?
C7A C8A C14A C15A -24.4(6) ?
C9A C8A C14A C15A 160.7(3) ?
C7A C8A C14A C13A -145.2(4) ?
C9A C8A C14A C13A 39.9(4) ?
C7A C8A C14A C28A 98.4(4) ?
C9A C8A C14A C28A -76.5(4) ?
C12A C13A C14A C15A 173.4(3) ?
C17A C13A C14A C15A 38.4(4) ?
C18A C13A C14A C15A -67.4(4) ?
C12A C13A C14A C8A -56.3(4) ?
C17A C13A C14A C8A 168.7(3) ?
C18A C13A C14A C8A 62.9(4) ?
C12A C13A C14A C28A 59.0(4) ?
C17A C13A C14A C28A -76.0(3) ?
C18A C13A C14A C28A 178.2(3) ?
C8A C14A C15A C16A -164.9(3) ?
C13A C14A C15A C16A -39.8(4) ?
C28A C14A C15A C16A 73.8(4) ?
C14A C15A C16A C17A 27.1(4) ?
C12A C13A C17A C16A -148.6(4) ?
C14A C13A C17A C16A -21.1(4) ?
C18A C13A C17A C16A 93.0(3) ?
C12A C13A C17A C20A 87.7(4) ?
C14A C13A C17A C20A -144.8(3) ?
C18A C13A C17A C20A -30.7(3) ?
C15A C16A C17A C13A -3.1(4) ?
C15A C16A C17A C20A 112.7(4) ?
C12A C13A C18A O18A 66.4(5) ?
C17A C13A C18A O18A -164.1(4) ?
C14A C13A C18A O18A -54.3(5) ?
C12A C13A C18A O20A -108.4(4) ?
C17A C13A C18A O20A 21.1(4) ?
C14A C13A C18A O20A 130.9(3) ?
C13A C17A C20A C21A -82.7(4) ?
C16A C17A C20A C21A 162.2(3) ?
C13A C17A C20A C22A 140.8(3) ?
C16A C17A C20A C22A 25.7(5) ?
C13A C17A C20A O20A 30.4(3) ?
C16A C17A C20A O20A -84.6(4) ?
O18A C18A O20A C20A -176.6(3) ?
C13A C18A O20A C20A -1.8(4) yes
C21A C20A O20A C18A 99.4(4) ?
C22A C20A O20A C18A -139.2(3) ?
C17A C20A O20A C18A -17.9(4) ?
C21A C20A C22A C23A -65.0(5) ?
O20A C20A C22A C23A 179.0(3) ?
C17A C20A C22A C23A 70.4(4) ?
C20A C22A C23A C24A 176.3(3) ?
C22A C23A C24A C25A -66.8(5) yes
C23A C24A C25A C26A -68.2(5) yes
C23A C24A C25A C27A 168.4(3) yes
C10B C1B C2B C3B -56.4(4) ?
C1B C2B C3B O3B -177.1(3) ?
C1B C2B C3B C4B 58.7(4) ?
O3B C3B C4B C30B 65.1(4) ?
C2B C3B C4B C30B -169.0(3) ?
O3B C3B C4B C29B -53.9(4) ?
C2B C3B C4B C29B 71.9(4) ?
O3B C3B C4B C5B -177.1(3) ?
C2B C3B C4B C5B -51.3(4) ?
C3B C4B C5B C6B 177.4(3) ?
C30B C4B C5B C6B -63.6(4) ?
C29B C4B C5B C6B 55.7(4) ?
C3B C4B C5B C10B 45.0(4) ?
C30B C4B C5B C10B 164.1(3) ?
C29B C4B C5B C10B -76.7(4) ?
C10B C5B C6B C7B -51.3(4) ?
C4B C5B C6B C7B 172.5(3) ?
C5B C6B C7B C8B 19.8(5) ?
C6B C7B C8B C9B 3.2(5) ?
C6B C7B C8B C14B -165.4(3) ?
C7B C8B C9B C11B -178.0(3) ?
C14B C8B C9B C11B -8.8(5) ?
C7B C8B C9B C10B 6.3(5) ?
C14B C8B C9B C10B 175.4(3) ?
C2B C1B C10B C5B 49.7(4) ?
C2B C1B C10B C9B 170.1(3) ?
C2B C1B C10B C19B -74.7(4) ?
C6B C5B C10B C1B -178.2(3) ?
C4B C5B C10B C1B -44.8(4) ?
C6B C5B C10B C9B 58.9(4) ?
C4B C5B C10B C9B -167.8(3) ?
C6B C5B C10B C19B -58.3(4) ?
C4B C5B C10B C19B 75.1(4) ?
C11B C9B C10B C1B 25.9(4) ?
C8B C9B C10B C1B -158.2(3) ?
C11B C9B C10B C5B 147.3(3) ?
C8B C9B C10B C5B -36.8(4) ?
C11B C9B C10B C19B -90.0(4) ?
C8B C9B C10B C19B 85.8(4) ?
C8B C9B C11B C12B -2.3(5) ?
C10B C9B C11B C12B 173.4(3) ?
C9B C11B C12B C13B -16.5(5) ?
C11B C12B C13B C18B -82.0(4) ?
C11B C12B C13B C14B 45.3(4) ?
C11B C12B C13B C17B 167.7(3) ?
C18B C13B C14B C15B -59.9(4) ?
C12B C13B C14B C15B 176.2(3) ?
C17B C13B C14B C15B 44.0(3) ?
C18B C13B C14B C8B 67.7(4) ?
C12B C13B C14B C8B -56.2(4) ?
C17B C13B C14B C8B 171.6(3) ?
C18B C13B C14B C28B -176.7(3) ?
C12B C13B C14B C28B 59.4(4) ?
C17B C13B C14B C28B -72.8(4) ?
C7B C8B C14B C15B -34.0(5) ?
C9B C8B C14B C15B 156.9(3) ?
C7B C8B C14B C13B -152.8(3) ?
C9B C8B C14B C13B 38.1(4) ?
C7B C8B C14B C28B 87.9(4) ?
C9B C8B C14B C28B -81.2(4) ?
C13B C14B C15B C16B -44.0(3) ?
C8B C14B C15B C16B -167.0(3) ?
C28B C14B C15B C16B 73.6(4) ?
C14B C15B C16B C17B 27.7(3) ?
C18B C13B C17B C20B -31.0(4) ?
C14B C13B C17B C20B -148.4(3) ?
C12B C13B C17B C20B 85.6(4) ?
C18B C13B C17B C16B 91.9(3) ?
C14B C13B C17B C16B -25.6(3) ?
C12B C13B C17B C16B -151.6(3) ?
C15B C16B C17B C20B 116.2(4) ?
C15B C16B C17B C13B -1.3(4) ?
C14B C13B C18B O18B -53.9(5) ?
C12B C13B C18B O18B 71.4(5) ?
C17B C13B C18B O18B -162.1(4) ?
C14B C13B C18B O20B 131.6(3) ?
C12B C13B C18B O20B -103.1(4) ?
C17B C13B C18B O20B 23.4(4) ?
C13B C17B C20B C22B 147.3(3) ?
C16B C17B C20B C22B 30.9(5) ?
C13B C17B C20B O20B 29.2(4) ?
C16B C17B C20B O20B -87.2(4) ?
C13B C17B C20B C21B -80.2(4) ?
C16B C17B C20B C21B 163.4(3) ?
O18B C18B O20B C20B 179.0(3) ?
C13B C18B O20B C20B -6.2(4) yes
C22B C20B O20B C18B -141.0(3) ?
C17B C20B O20B C18B -14.5(4) ?
C21B C20B O20B C18B 101.5(3) ?
O20B C20B C22B C23B 172.1(3) ?
C17B C20B C22B C23B 57.3(5) ?
C21B C20B C22B C23B -75.5(4) ?
C20B C22B C23B C24B -178.3(4) ?
C22B C23B C24B C25B 179.6(3) yes
C23B C24B C25B C26B 66.7(5) yes
C23B C24B C25B C27B -55.4(5) yes
C10C C1C C2C C3C -55.2(4) ?
C1C C2C C3C O3C -173.9(3) ?
C1C C2C C3C C4C 60.3(4) ?
O3C C3C C4C C30C 63.8(4) ?
C2C C3C C4C C30C -172.3(3) ?
O3C C3C C4C C29C -54.4(4) ?
C2C C3C C4C C29C 69.5(4) ?
O3C C3C C4C C5C -179.6(3) ?
C2C C3C C4C C5C -55.7(4) ?
C30C C4C C5C C6C -63.9(4) ?
C3C C4C C5C C6C -179.4(3) ?
C29C C4C C5C C6C 58.6(4) ?
C30C C4C C5C C10C 165.0(3) ?
C3C C4C C5C C10C 49.5(4) ?
C29C C4C C5C C10C -72.5(4) ?
C4C C5C C6C C7C 172.1(3) ?
C10C C5C C6C C7C -53.2(4) ?
C5C C6C C7C C8C 20.9(5) ?
C6C C7C C8C C9C 5.4(5) ?
C6C C7C C8C C14C -167.6(3) ?
C7C C8C C9C C11C 177.6(3) ?
C14C C8C C9C C11C -9.2(5) ?
C7C C8C C9C C10C 2.6(5) ?
C14C C8C C9C C10C 175.8(3) ?
C2C C1C C10C C9C 166.1(3) ?
C2C C1C C10C C5C 46.8(4) ?
C2C C1C C10C C19C -77.9(4) ?
C11C C9C C10C C1C 30.4(5) ?
C8C C9C C10C C1C -154.7(3) ?
C11C C9C C10C C5C 151.1(3) ?
C8C C9C C10C C5C -34.0(4) ?
C11C C9C C10C C19C -87.6(4) ?
C8C C9C C10C C19C 87.3(4) ?
C6C C5C C10C C1C -178.9(3) ?
C4C C5C C10C C1C -46.2(4) ?
C6C C5C C10C C9C 58.6(4) ?
C4C C5C C10C C9C -168.8(3) ?
C6C C5C C10C C19C -57.3(4) ?
C4C C5C C10C C19C 75.4(4) ?
C8C C9C C11C C12C -4.2(6) ?
C10C C9C C11C C12C 170.7(3) ?
C9C C11C C12C C13C -14.5(5) ?
C11C C12C C13C C18C -79.4(4) ?
C11C C12C C13C C14C 44.3(4) ?
C11C C12C C13C C17C 168.3(3) ?
C7C C8C C14C C15C -29.6(5) ?
C9C C8C C14C C15C 157.0(3) ?
C7C C8C C14C C13C -147.1(3) ?
C9C C8C C14C C13C 39.4(4) ?
C7C C8C C14C C28C 94.8(4) ?
C9C C8C C14C C28C -78.6(4) ?
C18C C13C C14C C15C -65.3(4) ?
C12C C13C C14C C15C 175.4(3) ?
C17C C13C C14C C15C 41.2(4) ?
C18C C13C C14C C8C 62.7(4) ?
C12C C13C C14C C8C -56.5(4) ?
C17C C13C C14C C8C 169.2(3) ?
C18C C13C C14C C28C 179.4(3) ?
C12C C13C C14C C28C 60.2(4) ?
C17C C13C C14C C28C -74.1(4) ?
C8C C14C C15C C16C -163.8(3) ?
C13C C14C C15C C16C -42.2(3) ?
C28C C14C C15C C16C 73.0(4) ?
C14C C15C C16C C17C 28.3(4) ?
C15C C16C C17C C20C 113.4(4) ?
C15C C16C C17C C13C -2.5(4) ?
C18C C13C C17C C20C -30.0(4) ?
C12C C13C C17C C20C 85.9(4) ?
C14C C13C C17C C20C -147.4(3) ?
C18C C13C C17C C16C 94.1(3) ?
C12C C13C C17C C16C -149.9(3) ?
C14C C13C C17C C16C -23.3(4) ?
C12C C13C C18C O18C 70.0(5) ?
C14C C13C C18C O18C -51.6(5) ?
C17C C13C C18C O18C -161.6(4) ?
C12C C13C C18C O20C -103.2(4) ?
C14C C13C C18C O20C 135.2(3) ?
C17C C13C C18C O20C 25.2(4) ?
C16C C17C C20C C22C 24.7(5) ?
C13C C17C C20C C22C 139.9(4) ?
C16C C17C C20C O20C -88.9(4) ?
C13C C17C C20C O20C 26.3(4) ?
C16C C17C C20C C21C 157.4(3) ?
C13C C17C C20C C21C -87.4(4) ?
O18C C18C O20C C20C 176.7(3) ?
C13C C18C O20C C20C -9.6(4) yes
C22C C20C O20C C18C -134.1(3) ?
C17C C20C O20C C18C -11.0(4) ?
C21C C20C O20C C18C 107.3(3) ?
O20C C20C C22C C23C 177.3(3) ?
C17C C20C C22C C23C 63.9(5) ?
C21C C20C C22C C23C -68.7(5) ?
C20C C22C C23C C24C -167.8(4) ?
C22C C23C C24C C25C 76.3(5) yes
C23C C24C C25C C26C 68.1(5) yes
C23C C24C C25C C27C -166.7(4) yes

loop_
_cod_related_entry_id
_cod_related_entry_database
_cod_related_entry_code
1 ChemSpider 26231070
